data_4076320
loop_
_publ_author_name
'Zhang, Xiaofei'
'Wright, Ashley M.'
'DeYonker, Nathan J.'
'Hollis, T. Keith'
'Hammer, Nathan I.'
'Webster, Charles Edwin'
'Valente, Edward J.'

_publ_section_title
;
 Synthesis, Air Stability, Photobleaching, and DFT Modeling of Blue Light
 Emitting Platinum CCC-N-Heterocyclic Carbene Pincer Complexes
;
_journal_issue 5
_journal_name_full Organometallics
_journal_page_first 1664
_journal_paper_doi 10.1021/om200687w
_journal_volume 31
_journal_year 2012
_chemical_formula_moiety 'C20 H25 Br1 N4 Pt1'
_chemical_formula_sum 'C20 H25 Br N4 Pt'
_chemical_formula_weight 596.43
_chemical_name_systematic
;
 ?
;
_space_group_IT_number 19
_symmetry_cell_setting orthorhombic
_symmetry_space_group_name_Hall 'P 2ac 2ab'
_symmetry_space_group_name_H-M 'P 21 21 21'
_atom_sites_solution_hydrogens geom
_atom_sites_solution_primary direct
_atom_sites_solution_secondary difmap
_audit_creation_method SHELXL-97
_cell_angle_alpha 90.00
_cell_angle_beta 90.00
_cell_angle_gamma 90.00
_cell_formula_units_Z 4
_cell_length_a 10.31400(10)
_cell_length_b 11.1814(2)
_cell_length_c 16.9083(2)
_cell_measurement_reflns_used 14714
_cell_measurement_temperature 173(2)
_cell_measurement_theta_max 30.4992
_cell_measurement_theta_min 2.9326
_cell_volume 1949.95(5)
_computing_cell_refinement 'CrysAlis (Oxford Diffraction)'
_computing_data_collection 'CrysAlis (Oxford Diffraction)'
_computing_data_reduction 'CrysAlis (Oxford Diffraction)'
_computing_molecular_graphics WinGX
_computing_publication_material WinGX
_computing_structure_refinement 'SHELXL-97 (Sheldrick, 1997)'
_computing_structure_solution 'SHELXS-97 (Sheldrick, 1997)'
_diffrn_ambient_temperature 173(2)
_diffrn_detector_area_resol_mean 16.0309
_diffrn_measured_fraction_theta_full 0.994
_diffrn_measured_fraction_theta_max 0.994
_diffrn_measurement_device_type 'Oxford Diffraction Gemini'
_diffrn_measurement_method 'phi and omega scans'
_diffrn_radiation_monochromator graphite
_diffrn_radiation_source 'fine-focus sealed tube'
_diffrn_radiation_type MoK\a
_diffrn_radiation_wavelength 0.71073
_diffrn_reflns_av_R_equivalents 0.0398
_diffrn_reflns_av_sigmaI/netI 0.0357
_diffrn_reflns_limit_h_max 14
_diffrn_reflns_limit_h_min -14
_diffrn_reflns_limit_k_max 14
_diffrn_reflns_limit_k_min -16
_diffrn_reflns_limit_l_max 22
_diffrn_reflns_limit_l_min -24
_diffrn_reflns_number 25185
_diffrn_reflns_theta_full 30.68
_diffrn_reflns_theta_max 30.68
_diffrn_reflns_theta_min 2.94
_diffrn_standards_decay_% <2%
_diffrn_standards_interval_count 50
_diffrn_standards_number 2
_exptl_absorpt_coefficient_mu 9.256
_exptl_absorpt_correction_T_max 0.5635
_exptl_absorpt_correction_T_min 0.1400
_exptl_absorpt_correction_type analytical
_exptl_absorpt_process_details 'CrysAlis (Oxford Diffraction)'
_exptl_crystal_colour yellow
_exptl_crystal_density_diffrn 2.032
_exptl_crystal_density_method 'not measured'
_exptl_crystal_description prism
_exptl_crystal_F_000 1144
_exptl_crystal_size_max 0.35
_exptl_crystal_size_mid 0.30
_exptl_crystal_size_min 0.07
_refine_diff_density_max 1.933
_refine_diff_density_min -1.740
_refine_diff_density_rms 0.180
_refine_ls_abs_structure_details 'Flack H D (1983), Acta Cryst. A39, 876-881'
_refine_ls_abs_structure_Flack -0.043(12)
_refine_ls_extinction_method none
_refine_ls_goodness_of_fit_ref 1.009
_refine_ls_hydrogen_treatment constr
_refine_ls_matrix_type full
_refine_ls_number_parameters 263
_refine_ls_number_reflns 5991
_refine_ls_number_restraints 18
_refine_ls_restrained_S_all 1.008
_refine_ls_R_factor_all 0.0419
_refine_ls_R_factor_gt 0.0299
_refine_ls_shift/su_max 0.001
_refine_ls_shift/su_mean 0.000
_refine_ls_structure_factor_coef Fsqd
_refine_ls_weighting_details 'calc w=1/[\s^2^(Fo^2^)+(0.0250P)^2^+11.0000P] where P=(Fo^2^+2Fc^2^)/3'
_refine_ls_weighting_scheme calc
_refine_ls_wR_factor_gt 0.0639
_refine_ls_wR_factor_ref 0.0716
_reflns_number_gt 5202
_reflns_number_total 5991
_reflns_threshold_expression >2sigma(I)
_cod_data_source_file om200687w_si_003.cif
_cod_data_source_block mc167a
_cod_database_code 4076320

loop_
_symmetry_equiv_pos_as_xyz
'x, y, z'
'-x+1/2, -y, z+1/2'
'-x, y+1/2, -z+1/2'
'x+1/2, -y+1/2, -z'

loop_
_atom_site_label
_atom_site_type_symbol
_atom_site_fract_x
_atom_site_fract_y
_atom_site_fract_z
_atom_site_U_iso_or_equiv
_atom_site_adp_type
_atom_site_occupancy
_atom_site_symmetry_multiplicity
_atom_site_calc_flag
_atom_site_refinement_flags
_atom_site_disorder_assembly
_atom_site_disorder_group
C2 C 0.3483(6) 0.4468(5) 0.7028(3) 0.0208(11) Uani 1 1 d . . .
C4 C 0.3696(7) 0.5145(6) 0.5757(4) 0.0293(14) Uani 1 1 d . . .
H4A H 0.3587 0.5223 0.5201 0.035 Uiso 1 1 calc R . .
C5 C 0.4465(7) 0.5815(6) 0.6231(4) 0.0288(14) Uani 1 1 d . . .
H5A H 0.5008 0.6455 0.6067 0.035 Uiso 1 1 calc R . .
C6 C 0.2170(5) 0.3409(6) 0.6098(3) 0.0243(11) Uani 1 1 d . . .
C7 C 0.1806(6) 0.2863(6) 0.6796(4) 0.0260(13) Uani 1 1 d . . .
C8 C 0.0855(6) 0.2012(6) 0.6790(4) 0.0269(13) Uani 1 1 d . . .
C9 C 0.0226(6) 0.1696(7) 0.6096(4) 0.0341(14) Uani 1 1 d . . .
H9A H -0.0449 0.1118 0.6096 0.041 Uiso 1 1 calc R . .
C10 C 0.0617(7) 0.2253(7) 0.5399(4) 0.0362(16) Uani 1 1 d . . .
H10A H 0.0209 0.2036 0.4916 0.043 Uiso 1 1 calc R . .
C11 C 0.1588(7) 0.3120(6) 0.5389(4) 0.0304(14) Uani 1 1 d . . .
H11A H 0.1841 0.3498 0.4910 0.036 Uiso 1 1 calc R . .
C13 C 0.1354(6) 0.2031(5) 0.8165(4) 0.0221(11) Uani 1 1 d . . .
C15 C -0.0013(7) 0.0620(7) 0.8629(5) 0.0355(17) Uani 1 1 d . . .
H15A H -0.0445 0.0102 0.8988 0.043 Uiso 1 1 calc R . .
C16 C -0.0223(6) 0.0703(6) 0.7837(5) 0.0357(15) Uani 1 1 d . . .
H16A H -0.0829 0.0255 0.7534 0.043 Uiso 1 1 calc R . .
C17 C 0.4947(6) 0.5943(6) 0.7687(4) 0.0290(14) Uani 1 1 d . . .
H17A H 0.5745 0.6359 0.7513 0.035 Uiso 0.807(16) 1 calc PR A 1
H17B H 0.5203 0.5305 0.8061 0.035 Uiso 0.807(16) 1 calc PR A 1
H17C H 0.5896 0.5978 0.7603 0.035 Uiso 0.193(16) 1 d PR A 2
H17D H 0.4776 0.5456 0.8164 0.035 Uiso 0.193(16) 1 d PR A 2
C18 C 0.4078(9) 0.6824(8) 0.8107(6) 0.031(2) Uani 0.807(16) 1 d P A 1
H18A H 0.3354 0.6377 0.8353 0.037 Uiso 0.807(16) 1 calc PR A 1
H18B H 0.4579 0.7204 0.8539 0.037 Uiso 0.807(16) 1 calc PR A 1
C19 C 0.3519(8) 0.7791(7) 0.7595(5) 0.032(2) Uani 0.807(16) 1 d P A 1
H19A H 0.4233 0.8192 0.7307 0.038 Uiso 0.807(16) 1 calc PR A 1
H19B H 0.2939 0.7422 0.7197 0.038 Uiso 0.807(16) 1 calc PR A 1
C18A C 0.439(3) 0.723(3) 0.781(2) 0.024(7) Uani 0.193(16) 1 d PU A 2
H18C H 0.4847 0.7616 0.8260 0.028 Uiso 0.193(16) 1 calc PR A 2
H18D H 0.4559 0.7716 0.7333 0.028 Uiso 0.193(16) 1 calc PR A 2
C19A C 0.295(2) 0.724(2) 0.7979(15) 0.014(7) Uani 0.193(16) 1 d PU A 2
H19C H 0.2485 0.6932 0.7508 0.017 Uiso 0.193(16) 1 calc PR A 2
H19D H 0.2768 0.6689 0.8423 0.017 Uiso 0.193(16) 1 calc PR A 2
C20A C 0.240(4) 0.846(4) 0.818(3) 0.024(8) Uani 0.193(16) 1 d PU A 2
H20D H 0.2997 0.8868 0.8545 0.029 Uiso 0.193(16) 1 calc PR A 2
H20E H 0.1557 0.8362 0.8437 0.029 Uiso 0.193(16) 1 calc PR A 2
H20F H 0.2306 0.8930 0.7698 0.029 Uiso 0.193(16) 1 calc PR A 2
C20 C 0.2770(11) 0.8713(11) 0.8049(7) 0.039(3) Uani 0.807(16) 1 d P A 1
H20A H 0.2287 0.8323 0.8476 0.047 Uiso 0.807(16) 1 calc PR A 1
H20B H 0.2163 0.9119 0.7693 0.047 Uiso 0.807(16) 1 calc PR A 1
H20C H 0.3372 0.9300 0.8274 0.047 Uiso 0.807(16) 1 calc PR A 1
C21 C 0.1437(6) 0.1608(6) 0.9621(4) 0.0301(12) Uani 1 1 d . . .
H21A H 0.0722 0.1905 0.9959 0.036 Uiso 1 1 calc R . .
H21B H 0.2126 0.2224 0.9616 0.036 Uiso 1 1 calc R . .
C22 C 0.1974(7) 0.0470(7) 0.9976(4) 0.0358(16) Uani 1 1 d . . .
H22A H 0.1298 -0.0158 0.9960 0.043 Uiso 1 1 calc R . .
H22B H 0.2716 0.0192 0.9653 0.043 Uiso 1 1 calc R . .
C23 C 0.2413(8) 0.0640(6) 1.0815(4) 0.0365(14) Uani 1 1 d . . .
H23A H 0.2587 -0.0156 1.1049 0.044 Uiso 1 1 calc R . .
H23B H 0.1698 0.1009 1.1119 0.044 Uiso 1 1 calc R . .
C24 C 0.3628(8) 0.1415(8) 1.0909(5) 0.049(2) Uani 1 1 d . . .
H24A H 0.4362 0.1026 1.0646 0.059 Uiso 1 1 calc R . .
H24B H 0.3823 0.1514 1.1473 0.059 Uiso 1 1 calc R . .
H24C H 0.3476 0.2200 1.0669 0.059 Uiso 1 1 calc R . .
N3 N 0.3095(5) 0.4313(5) 0.6252(3) 0.0241(11) Uani 1 1 d . . .
N1 N 0.4318(5) 0.5399(5) 0.6997(3) 0.0220(11) Uani 1 1 d . A .
N12 N 0.0617(5) 0.1564(5) 0.7562(3) 0.0269(11) Uani 1 1 d . . .
N14 N 0.0954(5) 0.1439(5) 0.8815(3) 0.0268(12) Uani 1 1 d . . .
Br Br 0.35550(8) 0.39919(7) 0.90885(4) 0.03809(17) Uani 1 1 d . . .
Pt Pt 0.258824(18) 0.334032(18) 0.780100(12) 0.01867(5) Uani 1 1 d . . .

loop_
_atom_site_aniso_label
_atom_site_aniso_U_11
_atom_site_aniso_U_22
_atom_site_aniso_U_33
_atom_site_aniso_U_23
_atom_site_aniso_U_13
_atom_site_aniso_U_12
C2 0.025(3) 0.019(2) 0.019(3) -0.007(2) -0.001(2) 0.000(2)
C4 0.036(3) 0.033(3) 0.019(3) 0.007(3) 0.011(2) 0.001(3)
C5 0.031(3) 0.028(3) 0.028(3) 0.009(3) 0.004(3) -0.002(3)
C6 0.027(3) 0.025(3) 0.021(2) -0.004(2) -0.0013(19) 0.004(2)
C7 0.022(3) 0.028(3) 0.028(3) -0.010(3) 0.001(2) 0.005(2)
C8 0.026(3) 0.025(3) 0.030(3) -0.004(3) 0.001(2) 0.003(2)
C9 0.032(3) 0.034(3) 0.037(4) -0.009(3) -0.009(3) -0.004(3)
C10 0.043(4) 0.039(4) 0.026(3) -0.010(3) -0.009(3) 0.000(3)
C11 0.042(3) 0.025(3) 0.024(3) -0.006(3) -0.002(3) 0.003(3)
C13 0.023(3) 0.020(3) 0.023(3) 0.002(2) 0.004(2) -0.003(2)
C15 0.029(3) 0.034(4) 0.044(4) 0.003(3) 0.006(3) -0.014(3)
C16 0.030(3) 0.030(3) 0.047(4) 0.003(4) 0.001(4) -0.013(3)
C17 0.025(3) 0.028(3) 0.034(4) 0.001(3) -0.003(3) -0.007(2)
C18 0.037(4) 0.027(5) 0.029(4) 0.000(4) 0.000(3) -0.004(4)
C19 0.034(4) 0.024(4) 0.038(5) -0.001(3) 0.000(3) -0.001(3)
C18A 0.022(9) 0.022(10) 0.026(10) 0.001(9) 0.000(8) -0.007(8)
C19A 0.012(9) 0.013(9) 0.017(10) -0.006(7) -0.001(6) 0.003(7)
C20A 0.026(15) 0.014(12) 0.031(14) -0.003(12) 0.008(12) -0.004(13)
C20 0.034(6) 0.038(6) 0.045(6) -0.005(5) 0.015(4) -0.007(4)
C21 0.034(3) 0.029(3) 0.027(3) 0.002(3) 0.002(2) -0.003(3)
C22 0.038(4) 0.031(3) 0.039(4) 0.005(3) -0.003(3) 0.003(3)
C23 0.034(3) 0.039(3) 0.037(3) 0.011(3) 0.002(3) -0.003(3)
C24 0.041(4) 0.063(6) 0.043(4) 0.011(4) -0.003(3) -0.005(4)
N3 0.026(2) 0.027(3) 0.020(2) -0.001(2) 0.0029(19) 0.004(2)
N1 0.021(2) 0.022(2) 0.023(3) 0.001(2) 0.0005(18) 0.0002(19)
N12 0.024(2) 0.023(3) 0.033(3) 0.000(2) -0.0019(19) -0.008(2)
N14 0.025(2) 0.024(3) 0.031(3) 0.001(2) 0.000(2) -0.008(2)
Br 0.0414(4) 0.0405(4) 0.0323(3) 0.0032(3) -0.0034(3) -0.0106(3)
Pt 0.01851(8) 0.01707(8) 0.02042(8) 0.00042(8) -0.00002(9) 0.00040(9)

loop_
_atom_type_symbol
_atom_type_description
_atom_type_scat_dispersion_real
_atom_type_scat_dispersion_imag
_atom_type_scat_source
C C 0.0030 0.0020 'International Tables Vol C Tables 4.2.6.8 and 6.1.1.4'
H H 0.0000 0.0000 'International Tables Vol C Tables 4.2.6.8 and 6.1.1.4'
N N 0.0060 0.0030 'International Tables Vol C Tables 4.2.6.8 and 6.1.1.4'
Br Br -0.2900 2.4600 'International Tables Vol C Tables 4.2.6.8 and 6.1.1.4'
Pt Pt -1.7030 8.3910 'International Tables Vol C Tables 4.2.6.8 and 6.1.1.4'

loop_
_geom_angle_atom_site_label_1
_geom_angle_atom_site_label_2
_geom_angle_atom_site_label_3
_geom_angle
N1 C2 N3 104.2(5)
N1 C2 Pt 142.1(4)
N3 C2 Pt 113.6(4)
C5 C4 N3 105.8(6)
C4 C5 N1 107.7(6)
C11 C6 C7 121.4(6)
C11 C6 N3 128.4(6)
C7 C6 N3 110.0(5)
C8 C7 C6 119.8(6)
C8 C7 Pt 119.6(5)
C6 C7 Pt 120.6(5)
C7 C8 C9 121.3(7)
C7 C8 N12 111.3(6)
C9 C8 N12 127.4(6)
C8 C9 C10 117.8(6)
C9 C10 C11 121.9(6)
C6 C11 C10 117.8(6)
N14 C13 N12 104.4(5)
N14 C13 Pt 142.4(5)
N12 C13 Pt 113.2(4)
C16 C15 N14 107.0(6)
C15 C16 N12 106.2(6)
N1 C17 C18 112.5(6)
N1 C17 C18A 109.1(14)
C18 C17 C18A 28.1(14)
C19 C18 C17 115.3(8)
C20 C19 C18 113.5(8)
C19A C18A C17 113(2)
C20A C19A C18A 114(3)
N14 C21 C22 112.7(6)
C23 C22 C21 112.3(6)
C22 C23 C24 114.6(6)
C2 N3 C4 111.0(5)
C2 N3 C6 117.3(5)
C4 N3 C6 131.6(5)
C2 N1 C5 111.3(5)
C2 N1 C17 124.9(5)
C5 N1 C17 123.8(5)
C13 N12 C16 111.2(6)
C13 N12 C8 116.9(5)
C16 N12 C8 131.8(6)
C13 N14 C15 111.1(6)
C13 N14 C21 126.2(5)
C15 N14 C21 122.7(6)
C7 Pt C13 79.0(3)
C7 Pt C2 78.4(2)
C13 Pt C2 157.3(2)
C7 Pt Br 178.66(18)
C13 Pt Br 101.26(17)
C2 Pt Br 101.41(15)

loop_
_geom_bond_atom_site_label_1
_geom_bond_atom_site_label_2
_geom_bond_distance
C2 N1 1.352(7)
C2 N3 1.381(7)
C2 Pt 2.037(6)
C4 C5 1.354(10)
C4 N3 1.397(8)
C5 N1 1.386(8)
C6 C11 1.379(8)
C6 C7 1.381(9)
C6 N3 1.414(8)
C7 C8 1.366(9)
C7 Pt 1.955(6)
C8 C9 1.387(9)
C8 N12 1.419(8)
C9 C10 1.393(10)
C10 C11 1.394(10)
C13 N14 1.346(8)
C13 N12 1.375(8)
C13 Pt 2.036(6)
C15 C16 1.360(11)
C15 N14 1.389(8)
C16 N12 1.377(8)
C17 N1 1.466(8)
C17 C18 1.510(11)
C17 C18A 1.57(3)
C18 C19 1.501(13)
C19 C20 1.499(14)
C18A C19A 1.51(4)
C19A C20A 1.51(5)
C21 N14 1.465(8)
C21 C22 1.512(10)
C22 C23 1.501(10)
C23 C24 1.532(11)
Br Pt 2.5028(8)

loop_
_geom_torsion_atom_site_label_1
_geom_torsion_atom_site_label_2
_geom_torsion_atom_site_label_3
_geom_torsion_atom_site_label_4
_geom_torsion
N3 C4 C5 N1 -0.5(7)
C11 C6 C7 C8 0.4(9)
N3 C6 C7 C8 175.8(5)
C11 C6 C7 Pt -177.2(5)
N3 C6 C7 Pt -1.7(7)
C6 C7 C8 C9 -1.2(10)
Pt C7 C8 C9 176.4(5)
C6 C7 C8 N12 -179.7(6)
Pt C7 C8 N12 -2.1(7)
C7 C8 C9 C10 1.6(10)
N12 C8 C9 C10 179.9(7)
C8 C9 C10 C11 -1.3(11)
C7 C6 C11 C10 -0.1(9)
N3 C6 C11 C10 -174.6(6)
C9 C10 C11 C6 0.6(10)
N14 C15 C16 N12 0.1(8)
N1 C17 C18 C19 -53.9(9)
C18A C17 C18 C19 35(3)
C17 C18 C19 C20 -174.3(8)
N1 C17 C18A C19A 62(3)
C18 C17 C18A C19A -41(2)
C17 C18A C19A C20A 174(3)
N14 C21 C22 C23 -177.5(6)
C21 C22 C23 C24 -69.6(8)
N1 C2 N3 C4 0.1(7)
Pt C2 N3 C4 177.3(4)
N1 C2 N3 C6 -178.0(5)
Pt C2 N3 C6 -0.8(7)
C5 C4 N3 C2 0.2(7)
C5 C4 N3 C6 178.0(6)
C11 C6 N3 C2 176.6(6)
C7 C6 N3 C2 1.6(7)
C11 C6 N3 C4 -1.1(11)
C7 C6 N3 C4 -176.1(6)
N3 C2 N1 C5 -0.5(7)
Pt C2 N1 C5 -176.3(6)
N3 C2 N1 C17 176.8(5)
Pt C2 N1 C17 1.0(10)
C4 C5 N1 C2 0.6(7)
C4 C5 N1 C17 -176.7(6)
C18 C17 N1 C2 -81.5(8)
C18A C17 N1 C2 -111.3(17)
C18 C17 N1 C5 95.5(8)
C18A C17 N1 C5 65.7(17)
N14 C13 N12 C16 0.2(7)
Pt C13 N12 C16 -178.6(4)
N14 C13 N12 C8 -178.6(5)
Pt C13 N12 C8 2.5(7)
C15 C16 N12 C13 -0.1(8)
C15 C16 N12 C8 178.5(7)
C7 C8 N12 C13 -0.4(8)
C9 C8 N12 C13 -178.9(6)
C7 C8 N12 C16 -178.9(7)
C9 C8 N12 C16 2.6(12)
N12 C13 N14 C15 -0.1(7)
Pt C13 N14 C15 178.1(6)
N12 C13 N14 C21 -179.8(6)
Pt C13 N14 C21 -1.6(11)
C16 C15 N14 C13 0.1(8)
C16 C15 N14 C21 179.7(6)
C22 C21 N14 C13 -122.2(7)
C22 C21 N14 C15 58.1(8)
C8 C7 Pt C13 2.8(5)
C6 C7 Pt C13 -179.7(5)
C8 C7 Pt C2 -176.5(5)
C6 C7 Pt C2 1.1(5)
C8 C7 Pt Br -97(9)
C6 C7 Pt Br 81(9)
N14 C13 Pt C7 179.1(8)
N12 C13 Pt C7 -2.8(4)
N14 C13 Pt C2 -179.0(6)
N12 C13 Pt C2 -0.9(9)
N14 C13 Pt Br -2.2(8)
N12 C13 Pt Br 175.9(4)
N1 C2 Pt C7 175.5(7)
N3 C2 Pt C7 -0.1(4)
N1 C2 Pt C13 173.6(6)
N3 C2 Pt C13 -2.0(9)
N1 C2 Pt Br -3.2(7)
N3 C2 Pt Br -178.8(4)
